data_4075204
loop_
_publ_author_name
'Lu, Xiu Lian'
'McGrath, Thomas D.'
'Stone, F. Gordon A.'

_publ_section_title
;
 Synthesis and Reactivity of 10- and 12-Vertex Cobalt&#x2212;Monocarborane
 Anions Containing Multiple Metal Centers
;
_journal_issue 10
_journal_name_full Organometallics
_journal_page_first 2590
_journal_paper_doi 10.1021/om060123d
_journal_volume 25
_journal_year 2006
_chemical_formula_sum 'C42 H40 B9 Co2 N O5 P2'
_chemical_formula_weight 915.84
_chemical_name_systematic
; 
 ? 
;
_space_group_IT_number 2
_symmetry_cell_setting triclinic
_symmetry_space_group_name_Hall '-P 1'
_symmetry_space_group_name_H-M 'P -1'
_atom_sites_solution_hydrogens geom
_atom_sites_solution_primary direct
_atom_sites_solution_secondary difmap
_audit_creation_method SHELXL-97
_cell_angle_alpha 73.497(2)
_cell_angle_beta 89.679(2)
_cell_angle_gamma 79.609(2)
_cell_formula_units_Z 2
_cell_length_a 11.4458(3)
_cell_length_b 13.9304(5)
_cell_length_c 14.3501(5)
_cell_measurement_reflns_used 7843
_cell_measurement_temperature 110(2)
_cell_measurement_theta_max 32.93
_cell_measurement_theta_min 2.28
_cell_volume 2155.28(12)
_computing_cell_refinement 'Bruker APEX2 (Bruker, 2003)'
_computing_data_collection 'Bruker APEX2 (Bruker, 2003)'
_computing_data_reduction 'Bruker APEX2 (Bruker, 2003)'
_computing_molecular_graphics 'Bruker SHELXTL (Bruker, 2001)'
_computing_publication_material 'Bruker SHELXTL (Bruker, 2001)'
_computing_structure_refinement 'Bruker SHELXTL (Bruker, 2001)'
_computing_structure_solution 'Bruker SHELXTL (Bruker, 2001)'
_diffrn_ambient_temperature 110(2)
_diffrn_measured_fraction_theta_full 0.996
_diffrn_measured_fraction_theta_max 0.838
_diffrn_measurement_device_type 'Bruker-Nonius X8 APEX CCD area detector'
_diffrn_measurement_method 'phi and omega scans'
_diffrn_radiation_monochromator graphite
_diffrn_radiation_source 'fine-focus sealed tube'
_diffrn_radiation_type MoK\a
_diffrn_radiation_wavelength 0.71073
_diffrn_reflns_av_R_equivalents 0.0333
_diffrn_reflns_av_sigmaI/netI 0.0329
_diffrn_reflns_limit_h_max 17
_diffrn_reflns_limit_h_min -16
_diffrn_reflns_limit_k_max 21
_diffrn_reflns_limit_k_min -21
_diffrn_reflns_limit_l_max 22
_diffrn_reflns_limit_l_min -22
_diffrn_reflns_number 59650
_diffrn_reflns_theta_full 27.50
_diffrn_reflns_theta_max 34.87
_diffrn_reflns_theta_min 2.40
_exptl_absorpt_coefficient_mu 0.890
_exptl_absorpt_correction_T_max 0.865
_exptl_absorpt_correction_T_min 0.717
_exptl_absorpt_correction_type multi-scan
_exptl_absorpt_process_details 'SADABS (Bruker, 2003)'
_exptl_crystal_colour red
_exptl_crystal_density_diffrn 1.411
_exptl_crystal_density_method 'not measured'
_exptl_crystal_description block
_exptl_crystal_F_000 936
_exptl_crystal_size_max 0.28
_exptl_crystal_size_mid 0.18
_exptl_crystal_size_min 0.17
_refine_diff_density_max 0.582
_refine_diff_density_min -0.304
_refine_diff_density_rms 0.070
_refine_ls_extinction_method none
_refine_ls_goodness_of_fit_ref 1.062
_refine_ls_hydrogen_treatment mixed
_refine_ls_matrix_type full
_refine_ls_number_parameters 580
_refine_ls_number_reflns 15774
_refine_ls_number_restraints 0
_refine_ls_restrained_S_all 1.062
_refine_ls_R_factor_all 0.0421
_refine_ls_R_factor_gt 0.0315
_refine_ls_shift/su_max 0.002
_refine_ls_shift/su_mean 0.000
_refine_ls_structure_factor_coef Fsqd
_refine_ls_weighting_details 'calc w=1/[\s^2^(Fo^2^)+(0.0476P)^2^+0.4453P] where P=(Fo^2^+2Fc^2^)/3'
_refine_ls_weighting_scheme calc
_refine_ls_wR_factor_gt 0.0857
_refine_ls_wR_factor_ref 0.0897
_reflns_number_gt 12917
_reflns_number_total 15774
_reflns_threshold_expression >2sigma(I)
_cod_data_source_file om060123dsi20060207_101029.cif
_cod_data_source_block 7
_cod_depositor_comments
;
The following automatic conversions were performed:

'_symmetry_cell_setting' value 'Triclinic' changed to 'triclinic'
according to /home/saulius/struct/CIF-dictionaries/cif_core.dic
dictionary named 'cif_core.dic' version 2.4.1 from 2010-06-29.

Automatic conversion script
Id: cif_fix_values 1715 2011-07-08 13:25:40Z adriana 
;
_cod_original_sg_symbol_H-M 'P-1   '
_cod_database_code 4075204

loop_
_symmetry_equiv_pos_as_xyz
'x, y, z'
'-x, -y, -z'

loop_
_atom_site_label
_atom_site_type_symbol
_atom_site_fract_x
_atom_site_fract_y
_atom_site_fract_z
_atom_site_U_iso_or_equiv
_atom_site_adp_type
_atom_site_occupancy
_atom_site_symmetry_multiplicity
_atom_site_calc_flag
_atom_site_refinement_flags
C1 C 0.73344(11) 0.23790(8) 0.27555(8) 0.0184(2) Uani 1 1 d .
H1 H 0.6663(14) 0.2586(12) 0.3174(12) 0.022 Uiso 1 1 d .
Co2 Co 0.827307(14) 0.085467(11) 0.333604(11) 0.01577(4) Uani 1 1 d .
Co3 Co 0.686947(14) 0.145275(11) 0.192861(11) 0.01526(4) Uani 1 1 d .
B4 B 0.70942(13) 0.29941(10) 0.15181(10) 0.0202(2) Uani 1 1 d .
H4 H 0.6264(15) 0.3576(12) 0.1245(12) 0.024 Uiso 1 1 d .
B5 B 0.80237(13) 0.33702(10) 0.22837(10) 0.0214(3) Uani 1 1 d .
H5 H 0.7702(15) 0.4074(12) 0.2472(12) 0.026 Uiso 1 1 d .
B6 B 0.87619(12) 0.22851(10) 0.32032(10) 0.0186(2) Uani 1 1 d .
H6 H 0.8900(14) 0.2441(12) 0.3883(11) 0.022 Uiso 1 1 d .
B7 B 0.87936(13) 0.10555(11) 0.18413(10) 0.0217(3) Uani 1 1 d .
H7 H 0.9098(15) 0.0328(12) 0.1664(12) 0.026 Uiso 1 1 d .
B8 B 0.80207(13) 0.22073(11) 0.09175(10) 0.0222(3) Uani 1 1 d .
H8 H 0.7960(15) 0.2178(12) 0.0132(12) 0.027 Uiso 1 1 d .
B9 B 0.85058(14) 0.32684(12) 0.11372(10) 0.0251(3) Uani 1 1 d .
H9 H 0.8606(15) 0.3949(13) 0.0554(12) 0.030 Uiso 1 1 d .
B10 B 0.95228(14) 0.28406(11) 0.21634(11) 0.0237(3) Uani 1 1 d .
H10 H 1.0245(15) 0.3201(13) 0.2243(12) 0.028 Uiso 1 1 d .
B11 B 0.97208(12) 0.14944(11) 0.26281(10) 0.0210(2) Uani 1 1 d .
H11 H 1.0648(14) 0.1070(12) 0.2917(12) 0.025 Uiso 1 1 d .
B12 B 0.95181(14) 0.20829(13) 0.13463(11) 0.0253(3) Uani 1 1 d .
H12 H 1.0228(15) 0.1951(13) 0.0882(12) 0.030 Uiso 1 1 d .
C21 C 0.78127(13) 0.07653(9) 0.45456(9) 0.0246(2) Uani 1 1 d .
O21 O 0.75178(13) 0.07093(8) 0.53124(8) 0.0422(3) Uani 1 1 d .
C22 C 0.93310(13) -0.02796(10) 0.36487(11) 0.0294(3) Uani 1 1 d .
O22 O 1.00117(11) -0.10168(9) 0.38343(10) 0.0496(3) Uani 1 1 d .
C23 C 0.70434(12) 0.02347(9) 0.29958(9) 0.0226(2) Uani 1 1 d .
O23 O 0.66576(11) -0.05107(8) 0.32559(8) 0.0403(3) Uani 1 1 d .
C31 C 0.53157(11) 0.18279(9) 0.20733(9) 0.0208(2) Uani 1 1 d .
O31 O 0.43318(9) 0.20656(8) 0.21746(8) 0.0307(2) Uani 1 1 d .
C32 C 0.67069(11) 0.08216(9) 0.10484(9) 0.0223(2) Uani 1 1 d .
O32 O 0.66019(10) 0.03999(8) 0.04919(8) 0.0326(2) Uani 1 1 d .
P1 P 0.48104(2) 0.32281(2) 0.774997(19) 0.01203(5) Uani 1 1 d .
N1 N 0.40900(9) 0.35780(7) 0.67372(7) 0.01615(17) Uani 1 1 d .
C111 C 0.39300(10) 0.29121(8) 0.87929(7) 0.01475(19) Uani 1 1 d .
C112 C 0.40470(11) 0.19075(9) 0.93804(8) 0.0198(2) Uani 1 1 d .
H112 H 0.4600 0.1381 0.9233 0.024 Uiso 1 1 calc R
C113 C 0.33503(13) 0.16833(10) 1.01807(9) 0.0260(3) Uani 1 1 d .
H113 H 0.3429 0.1001 1.0584 0.031 Uiso 1 1 calc R
C114 C 0.25417(12) 0.24487(11) 1.03934(9) 0.0263(3) Uani 1 1 d .
H114 H 0.2077 0.2292 1.0948 0.032 Uiso 1 1 calc R
C115 C 0.24054(11) 0.34453(11) 0.98000(9) 0.0235(2) Uani 1 1 d .
H115 H 0.1835 0.3966 0.9940 0.028 Uiso 1 1 calc R
C116 C 0.31011(11) 0.36808(9) 0.90035(8) 0.0187(2) Uani 1 1 d .
H116 H 0.3015 0.4364 0.8601 0.022 Uiso 1 1 calc R
C121 C 0.55812(10) 0.41948(8) 0.78935(8) 0.01405(19) Uani 1 1 d .
C122 C 0.57712(11) 0.43115(9) 0.88124(8) 0.0190(2) Uani 1 1 d .
H122 H 0.5446 0.3908 0.9365 0.023 Uiso 1 1 calc R
C123 C 0.64363(12) 0.50185(10) 0.89166(9) 0.0223(2) Uani 1 1 d .
H123 H 0.6563 0.5101 0.9541 0.027 Uiso 1 1 calc R
C124 C 0.69149(11) 0.56041(9) 0.81121(9) 0.0216(2) Uani 1 1 d .
H124 H 0.7363 0.6092 0.8185 0.026 Uiso 1 1 calc R
C125 C 0.67418(11) 0.54806(9) 0.71969(9) 0.0209(2) Uani 1 1 d .
H125 H 0.7080 0.5879 0.6649 0.025 Uiso 1 1 calc R
C126 C 0.60782(10) 0.47785(8) 0.70831(8) 0.0171(2) Uani 1 1 d .
H126 H 0.5961 0.4694 0.6458 0.021 Uiso 1 1 calc R
C131 C 0.59368(10) 0.21311(8) 0.78068(8) 0.01473(19) Uani 1 1 d .
C132 C 0.70485(11) 0.20097(9) 0.82654(9) 0.0209(2) Uani 1 1 d .
H132 H 0.7226 0.2523 0.8529 0.025 Uiso 1 1 calc R
C133 C 0.78950(12) 0.11387(10) 0.83369(10) 0.0282(3) Uani 1 1 d .
H133 H 0.8650 0.1057 0.8650 0.034 Uiso 1 1 calc R
C134 C 0.76413(14) 0.03906(10) 0.79529(10) 0.0306(3) Uani 1 1 d .
H134 H 0.8222 -0.0205 0.8003 0.037 Uiso 1 1 calc R
C135 C 0.65405(14) 0.05090(9) 0.74947(10) 0.0289(3) Uani 1 1 d .
H135 H 0.6372 -0.0004 0.7227 0.035 Uiso 1 1 calc R
C136 C 0.56789(12) 0.13740(9) 0.74232(9) 0.0216(2) Uani 1 1 d .
H136 H 0.4922 0.1448 0.7116 0.026 Uiso 1 1 calc R
P2 P 0.28233(2) 0.37877(2) 0.621907(19) 0.01258(5) Uani 1 1 d .
C211 C 0.16225(10) 0.36073(8) 0.70205(8) 0.01485(19) Uani 1 1 d .
C212 C 0.15461(11) 0.26129(9) 0.75666(8) 0.0192(2) Uani 1 1 d .
H212 H 0.2062 0.2047 0.7451 0.023 Uiso 1 1 calc R
C213 C 0.07166(12) 0.24579(10) 0.82746(9) 0.0248(3) Uani 1 1 d .
H213 H 0.0669 0.1784 0.8647 0.030 Uiso 1 1 calc R
C214 C -0.00466(12) 0.32830(11) 0.84428(9) 0.0265(3) Uani 1 1 d .
H214 H -0.0609 0.3172 0.8933 0.032 Uiso 1 1 calc R
C215 C 0.00143(11) 0.42661(11) 0.78953(9) 0.0243(2) Uani 1 1 d .
H215 H -0.0516 0.4827 0.8006 0.029 Uiso 1 1 calc R
C216 C 0.08471(11) 0.44362(9) 0.71850(8) 0.0185(2) Uani 1 1 d .
H216 H 0.0889 0.5112 0.6814 0.022 Uiso 1 1 calc R
C221 C 0.28122(10) 0.29660(8) 0.54536(8) 0.01501(19) Uani 1 1 d .
C222 C 0.17534(11) 0.27850(9) 0.51187(8) 0.0191(2) Uani 1 1 d .
H222 H 0.1014 0.3062 0.5330 0.023 Uiso 1 1 calc R
C223 C 0.17811(13) 0.21984(10) 0.44748(9) 0.0241(2) Uani 1 1 d .
H223 H 0.1061 0.2082 0.4239 0.029 Uiso 1 1 calc R
C224 C 0.28640(14) 0.17847(10) 0.41798(9) 0.0268(3) Uani 1 1 d .
H224 H 0.2884 0.1384 0.3742 0.032 Uiso 1 1 calc R
C225 C 0.39151(13) 0.19515(10) 0.45190(9) 0.0255(3) Uani 1 1 d .
H225 H 0.4653 0.1660 0.4318 0.031 Uiso 1 1 calc R
C226 C 0.38953(11) 0.25452(9) 0.51534(8) 0.0199(2) Uani 1 1 d .
H226 H 0.4619 0.2664 0.5381 0.024 Uiso 1 1 calc R
C231 C 0.25263(10) 0.50745(8) 0.54328(8) 0.01425(19) Uani 1 1 d .
C232 C 0.32183(10) 0.57568(8) 0.55603(8) 0.0172(2) Uani 1 1 d .
H232 H 0.3821 0.5547 0.6067 0.021 Uiso 1 1 calc R
C233 C 0.30259(11) 0.67463(9) 0.49443(9) 0.0194(2) Uani 1 1 d .
H233 H 0.3498 0.7212 0.5034 0.023 Uiso 1 1 calc R
C234 C 0.21521(11) 0.70601(9) 0.42012(9) 0.0198(2) Uani 1 1 d .
H234 H 0.2029 0.7736 0.3780 0.024 Uiso 1 1 calc R
C235 C 0.14563(11) 0.63837(9) 0.40741(8) 0.0206(2) Uani 1 1 d .
H235 H 0.0855 0.6599 0.3566 0.025 Uiso 1 1 calc R
C236 C 0.16361(11) 0.53933(9) 0.46867(8) 0.0183(2) Uani 1 1 d .
H236 H 0.1156 0.4933 0.4600 0.022 Uiso 1 1 calc R

loop_
_atom_site_aniso_label
_atom_site_aniso_U_11
_atom_site_aniso_U_22
_atom_site_aniso_U_33
_atom_site_aniso_U_23
_atom_site_aniso_U_13
_atom_site_aniso_U_12
C1 0.0217(6) 0.0159(5) 0.0174(5) -0.0046(4) -0.0031(4) -0.0027(4)
Co2 0.01574(8) 0.01514(7) 0.01533(7) -0.00343(5) -0.00150(5) -0.00153(5)
Co3 0.01507(8) 0.01668(7) 0.01482(7) -0.00520(5) -0.00094(5) -0.00385(5)
B4 0.0232(7) 0.0190(5) 0.0173(5) -0.0020(4) -0.0034(5) -0.0063(5)
B5 0.0254(7) 0.0168(5) 0.0218(6) -0.0036(5) -0.0040(5) -0.0063(5)
B6 0.0189(6) 0.0199(5) 0.0178(5) -0.0056(4) -0.0014(5) -0.0050(5)
B7 0.0172(6) 0.0304(7) 0.0194(6) -0.0104(5) 0.0023(5) -0.0045(5)
B8 0.0239(7) 0.0290(7) 0.0151(5) -0.0053(5) 0.0002(5) -0.0099(5)
B9 0.0284(7) 0.0282(7) 0.0190(6) -0.0020(5) -0.0004(5) -0.0141(6)
B10 0.0230(7) 0.0270(6) 0.0230(6) -0.0059(5) -0.0002(5) -0.0117(5)
B11 0.0155(6) 0.0269(6) 0.0223(6) -0.0091(5) 0.0007(5) -0.0047(5)
B12 0.0208(7) 0.0379(8) 0.0207(6) -0.0103(6) 0.0041(5) -0.0118(6)
C21 0.0349(7) 0.0178(5) 0.0213(5) -0.0043(4) -0.0020(5) -0.0071(5)
O21 0.0770(9) 0.0317(5) 0.0218(5) -0.0093(4) 0.0120(5) -0.0182(6)
C22 0.0233(6) 0.0254(6) 0.0332(7) -0.0007(5) 0.0018(5) -0.0007(5)
O22 0.0326(6) 0.0299(6) 0.0682(9) 0.0055(5) 0.0075(6) 0.0089(5)
C23 0.0249(6) 0.0221(5) 0.0201(5) -0.0037(4) -0.0041(4) -0.0064(4)
O23 0.0518(7) 0.0309(5) 0.0362(6) 0.0042(4) -0.0141(5) -0.0244(5)
C31 0.0213(6) 0.0239(5) 0.0193(5) -0.0087(4) -0.0019(4) -0.0054(4)
O31 0.0198(5) 0.0432(6) 0.0327(5) -0.0184(4) 0.0002(4) -0.0028(4)
C32 0.0217(6) 0.0238(5) 0.0223(5) -0.0078(4) -0.0007(4) -0.0052(4)
O32 0.0402(6) 0.0349(5) 0.0299(5) -0.0188(4) 0.0009(4) -0.0099(4)
P1 0.01335(13) 0.01287(11) 0.01004(11) -0.00259(9) -0.00112(9) -0.00397(9)
N1 0.0146(4) 0.0211(4) 0.0119(4) -0.0021(3) -0.0024(3) -0.0054(3)
C111 0.0158(5) 0.0182(5) 0.0113(4) -0.0036(4) -0.0005(4) -0.0065(4)
C112 0.0240(6) 0.0198(5) 0.0154(5) -0.0028(4) 0.0003(4) -0.0075(4)
C113 0.0327(7) 0.0295(6) 0.0169(5) -0.0022(5) 0.0030(5) -0.0159(5)
C114 0.0243(6) 0.0443(7) 0.0172(5) -0.0120(5) 0.0059(5) -0.0193(6)
C115 0.0167(6) 0.0382(7) 0.0218(5) -0.0168(5) 0.0022(4) -0.0078(5)
C116 0.0181(5) 0.0223(5) 0.0170(5) -0.0076(4) -0.0016(4) -0.0041(4)
C121 0.0144(5) 0.0137(4) 0.0144(4) -0.0041(3) -0.0014(4) -0.0036(4)
C122 0.0220(6) 0.0223(5) 0.0157(5) -0.0073(4) 0.0002(4) -0.0086(4)
C123 0.0250(6) 0.0252(5) 0.0221(5) -0.0129(5) -0.0011(5) -0.0085(5)
C124 0.0203(6) 0.0185(5) 0.0294(6) -0.0102(4) -0.0013(5) -0.0071(4)
C125 0.0215(6) 0.0186(5) 0.0223(5) -0.0024(4) 0.0002(4) -0.0084(4)
C126 0.0182(5) 0.0178(5) 0.0150(5) -0.0027(4) -0.0008(4) -0.0056(4)
C131 0.0171(5) 0.0143(4) 0.0116(4) -0.0022(3) 0.0010(4) -0.0024(4)
C132 0.0186(6) 0.0225(5) 0.0192(5) -0.0037(4) -0.0014(4) -0.0016(4)
C133 0.0203(6) 0.0279(6) 0.0284(6) 0.0001(5) 0.0026(5) 0.0032(5)
C134 0.0358(8) 0.0198(5) 0.0279(6) 0.0000(5) 0.0137(6) 0.0044(5)
C135 0.0457(8) 0.0168(5) 0.0249(6) -0.0080(5) 0.0111(6) -0.0048(5)
C136 0.0296(6) 0.0178(5) 0.0187(5) -0.0059(4) 0.0013(4) -0.0068(4)
P2 0.01314(13) 0.01450(11) 0.01025(11) -0.00266(9) -0.00105(9) -0.00442(9)
C211 0.0136(5) 0.0194(5) 0.0127(4) -0.0048(4) -0.0004(4) -0.0058(4)
C212 0.0197(6) 0.0206(5) 0.0174(5) -0.0033(4) -0.0003(4) -0.0075(4)
C213 0.0253(6) 0.0303(6) 0.0186(5) -0.0013(5) 0.0006(5) -0.0142(5)
C214 0.0198(6) 0.0453(8) 0.0188(5) -0.0105(5) 0.0051(4) -0.0150(5)
C215 0.0171(6) 0.0357(7) 0.0248(6) -0.0154(5) 0.0031(5) -0.0060(5)
C216 0.0170(5) 0.0216(5) 0.0189(5) -0.0078(4) -0.0004(4) -0.0055(4)
C221 0.0187(5) 0.0153(4) 0.0115(4) -0.0032(3) -0.0005(4) -0.0055(4)
C222 0.0196(6) 0.0221(5) 0.0178(5) -0.0071(4) -0.0002(4) -0.0074(4)
C223 0.0299(7) 0.0278(6) 0.0197(5) -0.0100(5) -0.0006(5) -0.0132(5)
C224 0.0400(8) 0.0263(6) 0.0201(5) -0.0127(5) 0.0049(5) -0.0115(5)
C225 0.0285(7) 0.0280(6) 0.0217(6) -0.0112(5) 0.0058(5) -0.0032(5)
C226 0.0195(6) 0.0246(5) 0.0163(5) -0.0067(4) 0.0014(4) -0.0049(4)
C231 0.0150(5) 0.0154(4) 0.0122(4) -0.0033(3) 0.0002(4) -0.0036(4)
C232 0.0161(5) 0.0171(5) 0.0190(5) -0.0050(4) -0.0008(4) -0.0044(4)
C233 0.0185(5) 0.0160(5) 0.0244(5) -0.0056(4) 0.0035(4) -0.0057(4)
C234 0.0213(6) 0.0156(5) 0.0186(5) -0.0011(4) 0.0050(4) -0.0003(4)
C235 0.0216(6) 0.0209(5) 0.0157(5) -0.0018(4) -0.0035(4) -0.0002(4)
C236 0.0192(5) 0.0187(5) 0.0162(5) -0.0030(4) -0.0043(4) -0.0045(4)

loop_
_atom_type_symbol
_atom_type_description
_atom_type_scat_dispersion_real
_atom_type_scat_dispersion_imag
_atom_type_scat_source
C C 0.0033 0.0016 'International Tables Vol C Tables 4.2.6.8 and 6.1.1.4'
H H 0.0000 0.0000 'International Tables Vol C Tables 4.2.6.8 and 6.1.1.4'
B B 0.0013 0.0007 'International Tables Vol C Tables 4.2.6.8 and 6.1.1.4'
N N 0.0061 0.0033 'International Tables Vol C Tables 4.2.6.8 and 6.1.1.4'
O O 0.0106 0.0060 'International Tables Vol C Tables 4.2.6.8 and 6.1.1.4'
P P 0.1023 0.0942 'International Tables Vol C Tables 4.2.6.8 and 6.1.1.4'
Co Co 0.3494 0.9721 'International Tables Vol C Tables 4.2.6.8 and 6.1.1.4'

loop_
_geom_angle_atom_site_label_1
_geom_angle_atom_site_label_2
_geom_angle_atom_site_label_3
_geom_angle
B5 C1 B6 62.72(8)
B5 C1 B4 62.47(8)
B6 C1 B4 114.35(9)
B5 C1 Co3 122.83(8)
B6 C1 Co3 123.80(8)
B4 C1 Co3 65.96(6)
B5 C1 Co2 122.84(8)
B6 C1 Co2 65.79(6)
B4 C1 Co2 123.84(8)
Co3 C1 Co2 70.11(4)
C22 Co2 C21 95.93(6)
C22 Co2 C23 94.18(6)
C21 Co2 C23 95.13(6)
C22 Co2 B6 121.42(6)
C21 Co2 B6 91.22(5)
C23 Co2 B6 142.98(5)
C22 Co2 C1 165.83(6)
C21 Co2 C1 93.82(5)
C23 Co2 C1 95.18(5)
B6 Co2 C1 47.95(5)
C22 Co2 B11 83.39(6)
C21 Co2 B11 128.41(6)
C23 Co2 B11 136.45(6)
B6 Co2 B11 49.39(5)
C1 Co2 B11 82.49(5)
C22 Co2 B7 87.09(6)
C21 Co2 B7 176.76(6)
C23 Co2 B7 85.78(5)
B6 Co2 B7 86.21(5)
C1 Co2 B7 83.00(5)
B11 Co2 B7 50.70(5)
C22 Co2 Co3 126.29(5)
C21 Co2 Co3 122.34(5)
C23 Co2 Co3 50.47(4)
B6 Co2 Co3 95.98(4)
C1 Co2 Co3 54.68(3)
B11 Co2 Co3 97.03(4)
B7 Co2 Co3 56.12(4)
C32 Co3 C31 96.45(6)
C32 Co3 C23 93.93(6)
C31 Co3 C23 94.14(6)
C32 Co3 C1 166.69(5)
C31 Co3 C1 92.24(5)
C23 Co3 C1 95.49(5)
C32 Co3 B4 121.11(5)
C31 Co3 B4 91.16(6)
C23 Co3 B4 143.71(5)
C1 Co3 B4 48.40(5)
C32 Co3 B8 83.94(6)
C31 Co3 B8 129.81(6)
C23 Co3 B8 136.01(6)
C1 Co3 B8 82.75(5)
B4 Co3 B8 49.50(6)
C32 Co3 B7 88.23(6)
C31 Co3 B7 175.32(5)
C23 Co3 B7 85.47(6)
C1 Co3 B7 83.16(5)
B4 Co3 B7 86.44(6)
B8 Co3 B7 50.59(6)
C32 Co3 Co2 126.67(4)
C31 Co3 Co2 120.60(4)
C23 Co3 Co2 50.30(4)
C1 Co3 Co2 55.21(3)
B4 Co3 Co2 96.80(4)
B8 Co3 Co2 97.00(4)
B7 Co3 Co2 55.85(4)
C1 B4 B9 103.95(9)
C1 B4 B5 57.35(7)
B9 B4 B5 59.72(8)
C1 B4 B8 105.96(9)
B9 B4 B8 59.92(8)
B5 B4 B8 107.88(10)
C1 B4 Co3 65.64(6)
B9 B4 Co3 118.52(9)
B5 B4 Co3 117.98(8)
B8 B4 Co3 65.63(6)
C1 B5 B9 106.43(10)
C1 B5 B10 106.38(10)
B9 B5 B10 60.22(9)
C1 B5 B4 60.18(7)
B9 B5 B4 60.10(8)
B10 B5 B4 109.01(10)
C1 B5 B6 59.79(7)
B9 B5 B6 108.81(10)
B10 B5 B6 60.12(8)
B4 B5 B6 110.09(9)
C1 B6 B10 104.27(9)
C1 B6 B5 57.49(7)
B10 B6 B5 59.72(8)
C1 B6 B11 106.67(9)
B10 B6 B11 59.88(8)
B5 B6 B11 108.08(10)
C1 B6 Co2 66.27(6)
B10 B6 Co2 118.73(8)
B5 B6 Co2 118.63(8)
B11 B6 Co2 65.76(6)
B12 B7 B8 59.39(8)
B12 B7 B11 59.33(8)
B8 B7 B11 106.59(10)
B12 B7 Co2 115.95(9)
B8 B7 Co2 116.87(8)
B11 B7 Co2 63.56(6)
B12 B7 Co3 115.65(9)
B8 B7 Co3 63.34(6)
B11 B7 Co3 116.62(8)
Co2 B7 Co3 68.03(4)
B9 B8 B4 59.83(8)
B9 B8 B12 60.20(9)
B4 B8 B12 107.39(10)
B9 B8 B7 107.19(10)
B4 B8 B7 108.73(9)
B12 B8 B7 57.81(8)
B9 B8 Co3 117.77(9)
B4 B8 Co3 64.87(6)
B12 B8 Co3 116.69(8)
B7 B8 Co3 66.07(6)
B5 B9 B10 59.93(8)
B5 B9 B4 60.18(8)
B10 B9 B4 108.84(10)
B5 B9 B8 108.50(10)
B10 B9 B8 109.50(10)
B4 B9 B8 60.25(8)
B5 B9 B12 107.23(10)
B10 B9 B12 60.25(9)
B4 B9 B12 107.69(10)
B8 B9 B12 60.17(9)
B5 B10 B9 59.85(9)
B5 B10 B11 108.66(10)
B9 B10 B11 109.55(10)
B5 B10 B6 60.16(8)
B9 B10 B6 108.53(10)
B11 B10 B6 60.16(8)
B5 B10 B12 107.14(10)
B9 B10 B12 60.21(9)
B11 B10 B12 60.17(8)
B6 B10 B12 107.32(10)
B10 B11 B6 59.96(8)
B10 B11 B12 60.26(8)
B6 B11 B12 107.23(10)
B10 B11 B7 107.16(10)
B6 B11 B7 108.15(9)
B12 B11 B7 57.78(8)
B10 B11 Co2 118.01(9)
B6 B11 Co2 64.85(6)
B12 B11 Co2 116.51(8)
B7 B11 Co2 65.74(6)
B7 B12 B11 62.89(8)
B7 B12 B8 62.81(8)
B11 B12 B8 112.02(10)
B7 B12 B9 110.76(10)
B11 B12 B9 108.53(10)
B8 B12 B9 59.63(8)
B7 B12 B10 110.73(10)
B11 B12 B10 59.58(8)
B8 B12 B10 108.48(11)
B9 B12 B10 59.54(9)
O21 C21 Co2 179.83(17)
O22 C22 Co2 178.68(16)
O23 C23 Co2 140.59(11)
O23 C23 Co3 139.99(11)
Co2 C23 Co3 79.22(5)
O31 C31 Co3 179.32(11)
O32 C32 Co3 178.89(12)
N1 P1 C111 114.86(5)
N1 P1 C121 111.27(5)
C111 P1 C121 106.89(5)
N1 P1 C131 109.67(5)
C111 P1 C131 107.69(5)
C121 P1 C131 106.03(5)
P2 N1 P1 145.12(7)
C112 C111 C116 119.92(10)
C112 C111 P1 120.79(9)
C116 C111 P1 119.27(8)
C113 C112 C111 119.60(12)
C114 C113 C112 120.27(12)
C113 C114 C115 120.32(12)
C116 C115 C114 120.00(12)
C115 C116 C111 119.87(11)
C122 C121 C126 119.92(10)
C122 C121 P1 120.75(8)
C126 C121 P1 119.12(8)
C123 C122 C121 119.87(11)
C124 C123 C122 120.11(11)
C123 C124 C125 120.24(11)
C126 C125 C124 120.20(11)
C125 C126 C121 119.65(11)
C136 C131 C132 119.81(11)
C136 C131 P1 119.48(9)
C132 C131 P1 120.66(9)
C133 C132 C131 120.03(12)
C134 C133 C132 120.16(13)
C133 C134 C135 120.02(12)
C134 C135 C136 120.55(13)
C135 C136 C131 119.43(12)
N1 P2 C211 115.22(5)
N1 P2 C221 109.80(5)
C211 P2 C221 107.33(5)
N1 P2 C231 108.68(5)
C211 P2 C231 108.75(5)
C221 P2 C231 106.74(5)
C216 C211 C212 119.72(11)
C216 C211 P2 121.39(8)
C212 C211 P2 118.54(9)
C213 C212 C211 119.83(12)
C212 C213 C214 120.37(12)
C215 C214 C213 119.99(12)
C214 C215 C216 120.41(12)
C215 C216 C211 119.67(11)
C226 C221 C222 119.76(10)
C226 C221 P2 118.32(9)
C222 C221 P2 121.84(9)
C223 C222 C221 120.00(12)
C224 C223 C222 119.74(12)
C225 C224 C223 120.44(12)
C224 C225 C226 120.21(12)
C225 C226 C221 119.84(11)
C232 C231 C236 119.65(10)
C232 C231 P2 118.88(8)
C236 C231 P2 121.45(8)
C233 C232 C231 119.84(11)
C234 C233 C232 120.57(11)
C233 C234 C235 119.80(10)
C234 C235 C236 120.26(11)
C235 C236 C231 119.89(11)

loop_
_geom_bond_atom_site_label_1
_geom_bond_atom_site_label_2
_geom_bond_distance
C1 B5 1.6862(18)
C1 B6 1.7281(18)
C1 B4 1.7375(17)
C1 Co3 2.1167(12)
C1 Co2 2.1305(11)
Co2 C22 1.7542(14)
Co2 C21 1.7878(13)
Co2 C23 1.9108(13)
Co2 B6 2.1226(13)
Co2 B11 2.1381(14)
Co2 B7 2.1769(14)
Co2 Co3 2.4396(2)
Co3 C32 1.7595(13)
Co3 C31 1.7892(13)
Co3 C23 1.9156(12)
Co3 B4 2.1220(13)
Co3 B8 2.1350(14)
Co3 B7 2.1838(14)
B4 B9 1.775(2)
B4 B5 1.7760(19)
B4 B8 1.782(2)
B5 B9 1.768(2)
B5 B10 1.769(2)
B5 B6 1.7772(19)
B6 B10 1.777(2)
B6 B11 1.780(2)
B7 B12 1.756(2)
B7 B8 1.846(2)
B7 B11 1.848(2)
B8 B9 1.776(2)
B8 B12 1.786(2)
B9 B10 1.775(2)
B9 B12 1.787(2)
B10 B11 1.775(2)
B10 B12 1.787(2)
B11 B12 1.786(2)
C21 O21 1.1346(17)
C22 O22 1.1362(17)
C23 O23 1.1644(16)
C31 O31 1.1358(16)
C32 O32 1.1357(16)
P1 N1 1.5798(9)
P1 C111 1.7938(11)
P1 C121 1.7950(11)
P1 C131 1.7955(11)
N1 P2 1.5736(10)
C111 C112 1.3967(15)
C111 C116 1.3972(16)
C112 C113 1.3886(17)
C113 C114 1.383(2)
C114 C115 1.389(2)
C115 C116 1.3853(17)
C121 C122 1.3966(15)
C121 C126 1.3998(15)
C122 C123 1.3882(16)
C123 C124 1.3847(18)
C124 C125 1.3919(18)
C125 C126 1.3858(16)
C131 C136 1.3952(16)
C131 C132 1.3961(16)
C132 C133 1.3884(17)
C133 C134 1.382(2)
C134 C135 1.386(2)
C135 C136 1.3918(18)
P2 C211 1.7937(11)
P2 C221 1.7992(11)
P2 C231 1.7993(11)
C211 C216 1.3998(16)
C211 C212 1.4025(15)
C212 C213 1.3852(17)
C213 C214 1.391(2)
C214 C215 1.386(2)
C215 C216 1.3918(17)
C221 C226 1.3933(16)
C221 C222 1.3960(16)
C222 C223 1.3936(17)
C223 C224 1.387(2)
C224 C225 1.382(2)
C225 C226 1.3907(17)
C231 C232 1.3914(15)
C231 C236 1.4003(15)
C232 C233 1.3894(15)
C233 C234 1.3848(17)
C234 C235 1.3875(18)
C235 C236 1.3890(16)
